data_2013256
loop_
_publ_author_name
'Sawatzki, Peter'
'Mikeska, Thomas'
'Nieger, Martin'
'Bolte, Michael'
'Kolter, Thomas'

_publ_section_title (4<i>S</i>,5<i>S</i>)-4-[(1<i>R</i>)-1,2-Dihydroxyethyl]-5-tridecyl-1,3-oxazolidin-2-one
_journal_issue 5
_journal_name_full 'Acta Crystallographica Section C'
_journal_page_first o225
_journal_page_last o227
_journal_paper_doi 10.1107/S0108270103005493
_journal_volume 59
_journal_year 2003
_chemical_formula_iupac 'C18 H35 N O4'
_chemical_formula_moiety 'C18 H35 N O4'
_chemical_formula_sum 'C18 H35 N O4'
_chemical_formula_weight 329.47
_chemical_name_systematic
;
(4S,5S)-4-[(1R)-1,2-Dihydroxyethyl]-5-tridecyl-1,3-oxazolidin-2-one
;
_space_group_IT_number 4
_symmetry_cell_setting monoclinic
_symmetry_space_group_name_Hall 'P 2yb'
_symmetry_space_group_name_H-M 'P 1 21 1'
_atom_sites_solution_hydrogens geom
_atom_sites_solution_primary direct
_atom_sites_solution_secondary difmap
_cell_angle_alpha 90.00
_cell_angle_beta 94.208(3)
_cell_angle_gamma 90.00
_cell_formula_units_Z 2
_cell_length_a 5.4040(2)
_cell_length_b 7.6062(4)
_cell_length_c 22.1898(11)
_cell_measurement_reflns_used 9695
_cell_measurement_temperature 123(2)
_cell_measurement_theta_max 28.3
_cell_measurement_theta_min 2
_cell_volume 909.63(7)
_computing_cell_refinement 'DENZO--SMN (Otwinowski & Minor, 1997)'
_computing_data_collection 'COLLECT (Nonius, 1997-2000)'
_computing_data_reduction DENZO--SMN
_computing_molecular_graphics 'SHELXTL-NT (Sheldrick, 2001)'
_computing_publication_material SHELXL97
_computing_structure_refinement 'SHELXL97 (Sheldrick, 1997)'
_computing_structure_solution 'SIR97 (Altomare et al., 1999)'
_diffrn_ambient_temperature 123(2)
_diffrn_measured_fraction_theta_full 0.964
_diffrn_measured_fraction_theta_max 0.964
_diffrn_measurement_device_type 'Nonius KappaCCD'
_diffrn_measurement_method 'rotation in \f and \w (1\%)'
_diffrn_radiation_monochromator graphite
_diffrn_radiation_source 'fine-focus sealed tube'
_diffrn_radiation_type MoK\a
_diffrn_radiation_wavelength 0.71073
_diffrn_reflns_av_R_equivalents 0.0432
_diffrn_reflns_av_sigmaI/netI 0.0383
_diffrn_reflns_limit_h_max 7
_diffrn_reflns_limit_h_min -7
_diffrn_reflns_limit_k_max 10
_diffrn_reflns_limit_k_min -10
_diffrn_reflns_limit_l_max 29
_diffrn_reflns_limit_l_min -28
_diffrn_reflns_number 10314
_diffrn_reflns_theta_full 28.25
_diffrn_reflns_theta_max 28.25
_diffrn_reflns_theta_min 3.25
_diffrn_standards_decay_% 0
_diffrn_standards_number 0
_exptl_absorpt_coefficient_mu 0.083
_exptl_absorpt_correction_type none
_exptl_crystal_colour colourless
_exptl_crystal_density_diffrn 1.203
_exptl_crystal_density_method 'not measured'
_exptl_crystal_description plates
_exptl_crystal_F_000 364
_exptl_crystal_size_max 0.50
_exptl_crystal_size_mid 0.40
_exptl_crystal_size_min 0.02
_refine_diff_density_max 0.222
_refine_diff_density_min -0.205
_refine_ls_abs_structure_details 'Flack (1983), 2076 Friedel pairs'
_refine_ls_abs_structure_Flack -0.6(10)
_refine_ls_extinction_method none
_refine_ls_goodness_of_fit_ref 1.010
_refine_ls_hydrogen_treatment mixed
_refine_ls_matrix_type full
_refine_ls_number_parameters 217
_refine_ls_number_reflns 2337
_refine_ls_number_restraints 1
_refine_ls_restrained_S_all 1.010
_refine_ls_R_factor_all 0.0415
_refine_ls_R_factor_gt 0.0336
_refine_ls_shift/su_max <0.001
_refine_ls_shift/su_mean 0.000
_refine_ls_structure_factor_coef Fsqd
_refine_ls_weighting_details 'calc w = 1/[\s^2^(Fo^2^)+(0.0547P)^2^] where P = (Fo^2^+2Fc^2^)/3'
_refine_ls_weighting_scheme calc
_refine_ls_wR_factor_gt 0.0815
_refine_ls_wR_factor_ref 0.0841
_reflns_number_gt 2037
_reflns_number_total 2337
_reflns_threshold_expression I>2\s(I)
_cod_data_source_file fa1009.cif
_cod_data_source_block I
_cod_original_sg_symbol_H-M 'P 21'
_cod_database_code 2013256
_cod_database_fobs_code 2013256

loop_
_symmetry_equiv_pos_as_xyz
'x, y, z'
'-x, y+1/2, -z'

loop_
_atom_site_label
_atom_site_fract_x
_atom_site_fract_y
_atom_site_fract_z
_atom_site_U_iso_or_equiv
_atom_site_adp_type
_atom_site_calc_flag
_atom_site_refinement_flags
_atom_site_occupancy
_atom_site_disorder_assembly
_atom_site_disorder_group
_atom_site_type_symbol
N1 1.3064(3) 0.6374(2) 0.91674(6) 0.0195(3) Uani d . 1 . . N
H1N 1.401(4) 0.628(3) 0.9488(9) 0.023 Uiso d . 1 . . H
C2 1.1842(3) 0.4973(2) 0.89448(7) 0.0190(3) Uani d . 1 . . C
O2 1.1740(2) 0.35029(18) 0.91611(5) 0.0260(3) Uani d . 1 . . O
O3 1.0645(2) 0.53724(17) 0.84029(5) 0.0211(3) Uani d . 1 . . O
C4 1.1393(3) 0.7131(2) 0.82316(7) 0.0169(3) Uani d . 1 . . C
H4 1.2781 0.7009 0.7960 0.020 Uiso calc R 1 . . H
C5 1.2460(3) 0.7976(2) 0.88307(6) 0.0161(3) Uani d . 1 . . C
H5 1.4038 0.8599 0.8755 0.019 Uiso calc R 1 . . H
C6 1.0807(3) 0.9224(2) 0.91563(7) 0.0176(3) Uani d . 1 . . C
H6 1.0399 1.0262 0.8891 0.021 Uiso calc R 1 . . H
O6 0.8561(2) 0.83364(18) 0.92720(5) 0.0226(3) Uani d . 1 . . O
H6O 0.761(4) 0.914(3) 0.9416(9) 0.034 Uiso d . 1 . . H
C7 1.2094(3) 0.9861(2) 0.97516(7) 0.0187(3) Uani d . 1 . . C
H7A 1.0965 1.0655 0.9955 0.022 Uiso calc R 1 . . H
H7B 1.2464 0.8841 1.0020 0.022 Uiso calc R 1 . . H
O7 1.4355(2) 1.07753(18) 0.96579(5) 0.0210(3) Uani d . 1 . . O
H7O 1.388(4) 1.168(4) 0.9540(10) 0.032 Uiso d . 1 . . H
C8 0.9229(3) 0.8002(2) 0.78716(7) 0.0193(3) Uani d . 1 . . C
H8A 0.9629 0.9253 0.7803 0.023 Uiso calc R 1 . . H
H8B 0.7742 0.7957 0.8106 0.023 Uiso calc R 1 . . H
C9 0.8664(3) 0.7090(3) 0.72625(7) 0.0214(4) Uani d . 1 . . C
H9A 0.8236 0.5846 0.7336 0.026 Uiso calc R 1 . . H
H9B 1.0179 0.7103 0.7037 0.026 Uiso calc R 1 . . H
C10 0.6542(3) 0.7940(3) 0.68708(7) 0.0212(4) Uani d . 1 . . C
H10A 0.4996 0.7848 0.7082 0.025 Uiso calc R 1 . . H
H10B 0.6911 0.9204 0.6821 0.025 Uiso calc R 1 . . H
C11 0.6125(3) 0.7097(3) 0.62486(7) 0.0226(4) Uani d . 1 . . C
H11A 0.5771 0.5831 0.6299 0.027 Uiso calc R 1 . . H
H11B 0.7669 0.7197 0.6037 0.027 Uiso calc R 1 . . H
C12 0.3997(3) 0.7928(3) 0.58562(7) 0.0230(4) Uani d . 1 . . C
H12A 0.4327 0.9201 0.5815 0.028 Uiso calc R 1 . . H
H12B 0.2443 0.7800 0.6062 0.028 Uiso calc R 1 . . H
C13 0.3628(3) 0.7114(3) 0.52266(7) 0.0244(4) Uani d . 1 . . C
H13A 0.5175 0.7255 0.5019 0.029 Uiso calc R 1 . . H
H13B 0.3318 0.5838 0.5268 0.029 Uiso calc R 1 . . H
C14 0.1484(3) 0.7928(3) 0.48369(7) 0.0241(4) Uani d . 1 . . C
H14A 0.1790 0.9204 0.4796 0.029 Uiso calc R 1 . . H
H14B -0.0065 0.7783 0.5044 0.029 Uiso calc R 1 . . H
C15 0.1129(3) 0.7114(3) 0.42079(7) 0.0243(4) Uani d . 1 . . C
H15A 0.2672 0.7275 0.4000 0.029 Uiso calc R 1 . . H
H15B 0.0851 0.5835 0.4250 0.029 Uiso calc R 1 . . H
C16 -0.1033(3) 0.7898(3) 0.38166(7) 0.0236(4) Uani d . 1 . . C
H16A -0.0742 0.9173 0.3767 0.028 Uiso calc R 1 . . H
H16B -0.2574 0.7756 0.4027 0.028 Uiso calc R 1 . . H
C17 -0.1399(3) 0.7051(3) 0.31923(7) 0.0230(4) Uani d . 1 . . C
H17A 0.0136 0.7207 0.2981 0.028 Uiso calc R 1 . . H
H17B -0.1662 0.5773 0.3243 0.028 Uiso calc R 1 . . H
C18 -0.3579(3) 0.7803(3) 0.27979(7) 0.0219(4) Uani d . 1 . . C
H18A -0.3284 0.9071 0.2731 0.026 Uiso calc R 1 . . H
H18B -0.5107 0.7692 0.3015 0.026 Uiso calc R 1 . . H
C19 -0.3981(3) 0.6887(2) 0.21858(7) 0.0211(4) Uani d . 1 . . C
H19A -0.2469 0.7022 0.1964 0.025 Uiso calc R 1 . . H
H19B -0.4242 0.5616 0.2252 0.025 Uiso calc R 1 . . H
C20 -0.6198(3) 0.7623(3) 0.18013(7) 0.0250(4) Uani d . 1 . . C
H20A -0.6376 0.6996 0.1415 0.038 Uiso calc R 1 . . H
H20B -0.5935 0.8877 0.1727 0.038 Uiso calc R 1 . . H
H20C -0.7708 0.7469 0.2015 0.038 Uiso calc R 1 . . H

loop_
_atom_site_aniso_label
_atom_site_aniso_U_11
_atom_site_aniso_U_22
_atom_site_aniso_U_33
_atom_site_aniso_U_12
_atom_site_aniso_U_13
_atom_site_aniso_U_23
N1 0.0246(7) 0.0148(7) 0.0180(6) 0.0020(6) -0.0059(6) 0.0017(6)
C2 0.0203(7) 0.0176(8) 0.0190(7) 0.0038(6) 0.0013(6) -0.0001(6)
O2 0.0326(6) 0.0159(6) 0.0289(6) 0.0002(5) -0.0010(5) 0.0037(5)
O3 0.0255(6) 0.0150(6) 0.0218(6) -0.0032(5) -0.0049(4) 0.0002(5)
C4 0.0175(7) 0.0169(8) 0.0160(7) -0.0031(6) -0.0019(6) 0.0008(6)
C5 0.0168(7) 0.0142(8) 0.0165(7) -0.0020(6) -0.0034(5) 0.0021(6)
C6 0.0172(7) 0.0165(8) 0.0185(7) -0.0028(6) -0.0031(6) 0.0020(6)
O6 0.0193(5) 0.0205(7) 0.0281(6) -0.0043(5) 0.0030(5) -0.0046(5)
C7 0.0214(7) 0.0154(8) 0.0187(7) -0.0015(6) -0.0020(6) -0.0003(6)
O7 0.0218(6) 0.0161(6) 0.0240(6) -0.0028(5) -0.0057(4) 0.0015(5)
C8 0.0209(7) 0.0187(9) 0.0173(7) -0.0013(7) -0.0041(6) -0.0004(7)
C9 0.0212(7) 0.0243(9) 0.0180(7) -0.0001(7) -0.0042(6) -0.0010(7)
C10 0.0203(7) 0.0247(10) 0.0179(7) -0.0007(7) -0.0040(6) -0.0008(7)
C11 0.0225(8) 0.0289(10) 0.0156(7) -0.0005(7) -0.0039(6) 0.0006(7)
C12 0.0219(7) 0.0284(10) 0.0176(7) -0.0003(7) -0.0047(6) -0.0007(7)
C13 0.0233(8) 0.0308(10) 0.0184(7) -0.0004(8) -0.0044(6) 0.0001(7)
C14 0.0221(8) 0.0313(10) 0.0182(7) 0.0001(7) -0.0037(6) -0.0008(7)
C15 0.0216(8) 0.0314(11) 0.0190(7) 0.0009(8) -0.0044(6) 0.0011(7)
C16 0.0212(7) 0.0293(10) 0.0196(7) 0.0008(7) -0.0031(6) 0.0005(7)
C17 0.0205(8) 0.0291(10) 0.0187(7) 0.0018(7) -0.0030(6) 0.0010(7)
C18 0.0201(7) 0.0239(10) 0.0209(7) 0.0024(7) -0.0025(6) -0.0007(7)
C19 0.0200(7) 0.0241(10) 0.0187(7) 0.0005(7) -0.0014(6) 0.0008(7)
C20 0.0206(8) 0.0328(11) 0.0212(7) 0.0022(7) -0.0023(6) 0.0001(8)

loop_
_atom_type_symbol
_atom_type_description
_atom_type_scat_dispersion_real
_atom_type_scat_dispersion_imag
_atom_type_scat_source
C C 0.0033 0.0016 'International Tables Vol C Tables 4.2.6.8 and 6.1.1.4'
H H 0.0000 0.0000 'International Tables Vol C Tables 4.2.6.8 and 6.1.1.4'
N N 0.0061 0.0033 'International Tables Vol C Tables 4.2.6.8 and 6.1.1.4'
O O 0.0106 0.0060 'International Tables Vol C Tables 4.2.6.8 and 6.1.1.4'

loop_
_geom_angle_atom_site_label_1
_geom_angle_atom_site_label_2
_geom_angle_atom_site_label_3
_geom_angle
_geom_angle_publ_flag
C2 N1 C5 113.21(13) y
C2 N1 H1N 119.8(16) n
C5 N1 H1N 126.9(16) n
O2 C2 N1 128.62(15) n
O2 C2 O3 121.44(15) n
N1 C2 O3 109.94(14) y
C2 O3 C4 108.28(12) y
O3 C4 C8 108.67(13) y
O3 C4 C5 104.48(11) y
C8 C4 C5 119.62(14) y
O3 C4 H4 107.9 n
C8 C4 H4 107.9 n
C5 C4 H4 107.9 n
N1 C5 C6 113.34(12) y
N1 C5 C4 98.57(13) y
C6 C5 C4 118.13(12) y
N1 C5 H5 108.7 n
C6 C5 H5 108.7 n
C4 C5 H5 108.7 n
O6 C6 C5 109.07(13) n
O6 C6 C7 109.51(12) n
C5 C6 C7 111.29(12) n
O6 C6 H6 109.0 n
C5 C6 H6 109.0 n
C7 C6 H6 109.0 n
C6 O6 H6O 105.3(16) n
O7 C7 C6 111.56(12) n
O7 C7 H7A 109.3 n
C6 C7 H7A 109.3 n
O7 C7 H7B 109.3 n
C6 C7 H7B 109.3 n
H7A C7 H7B 108.0 n
C7 O7 H7O 102.4(16) n
C4 C8 C9 111.28(14) y
C4 C8 H8A 109.4 n
C9 C8 H8A 109.4 n
C4 C8 H8B 109.4 n
C9 C8 H8B 109.4 n
H8A C8 H8B 108.0 n
C8 C9 C10 113.76(15) n
C8 C9 H9A 108.8 n
C10 C9 H9A 108.8 n
C8 C9 H9B 108.8 n
C10 C9 H9B 108.8 n
H9A C9 H9B 107.7 n
C11 C10 C9 113.08(14) n
C11 C10 H10A 109.0 n
C9 C10 H10A 109.0 n
C11 C10 H10B 109.0 n
C9 C10 H10B 109.0 n
H10A C10 H10B 107.8 n
C10 C11 C12 113.43(15) n
C10 C11 H11A 108.9 n
C12 C11 H11A 108.9 n
C10 C11 H11B 108.9 n
C12 C11 H11B 108.9 n
H11A C11 H11B 107.7 n
C11 C12 C13 113.29(15) n
C11 C12 H12A 108.9 n
C13 C12 H12A 108.9 n
C11 C12 H12B 108.9 n
C13 C12 H12B 108.9 n
H12A C12 H12B 107.7 n
C14 C13 C12 113.33(15) n
C14 C13 H13A 108.9 n
C12 C13 H13A 108.9 n
C14 C13 H13B 108.9 n
C12 C13 H13B 108.9 n
H13A C13 H13B 107.7 n
C13 C14 C15 113.13(15) n
C13 C14 H14A 109.0 n
C15 C14 H14A 109.0 n
C13 C14 H14B 109.0 n
C15 C14 H14B 109.0 n
H14A C14 H14B 107.8 n
C16 C15 C14 113.67(15) n
C16 C15 H15A 108.8 n
C14 C15 H15A 108.8 n
C16 C15 H15B 108.8 n
C14 C15 H15B 108.8 n
H15A C15 H15B 107.7 n
C15 C16 C17 113.22(15) n
C15 C16 H16A 108.9 n
C17 C16 H16A 108.9 n
C15 C16 H16B 108.9 n
C17 C16 H16B 108.9 n
H16A C16 H16B 107.7 n
C18 C17 C16 113.89(15) n
C18 C17 H17A 108.8 n
C16 C17 H17A 108.8 n
C18 C17 H17B 108.8 n
C16 C17 H17B 108.8 n
H17A C17 H17B 107.7 n
C17 C18 C19 113.09(14) n
C17 C18 H18A 109.0 n
C19 C18 H18A 109.0 n
C17 C18 H18B 109.0 n
C19 C18 H18B 109.0 n
H18A C18 H18B 107.8 n
C20 C19 C18 112.62(14) n
C20 C19 H19A 109.1 n
C18 C19 H19A 109.1 n
C20 C19 H19B 109.1 n
C18 C19 H19B 109.1 n
H19A C19 H19B 107.8 n
C19 C20 H20A 109.5 n
C19 C20 H20B 109.5 n
H20A C20 H20B 109.5 n
C19 C20 H20C 109.5 n
H20A C20 H20C 109.5 n
H20B C20 H20C 109.5 n

loop_
_geom_bond_atom_site_label_1
_geom_bond_atom_site_label_2
_geom_bond_site_symmetry_2
_geom_bond_distance
_geom_bond_publ_flag
N1 C2 . 1.330(2) y
N1 C5 . 1.454(2) y
N1 H1N . 0.85(2) n
C2 O2 . 1.219(2) n
C2 O3 . 1.3575(19) y
O3 C4 . 1.456(2) y
C4 C8 . 1.519(2) y
C4 C5 . 1.549(2) y
C4 H4 . 1.0000 n
C5 C6 . 1.522(2) y
C5 H5 . 1.0000 n
C6 O6 . 1.4283(19) n
C6 C7 . 1.526(2) n
C6 H6 . 1.0000 n
O6 H6O . 0.88(2) n
C7 O7 . 1.434(2) n
C7 H7A . 0.9900 n
C7 H7B . 0.9900 n
O7 H7O . 0.77(3) n
C8 C9 . 1.530(2) n
C8 H8A . 0.9900 n
C8 H8B . 0.9900 n
C9 C10 . 1.530(2) n
C9 H9A . 0.9900 n
C9 H9B . 0.9900 n
C10 C11 . 1.524(2) n
C10 H10A . 0.9900 n
C10 H10B . 0.9900 n
C11 C12 . 1.527(2) n
C11 H11A . 0.9900 n
C11 H11B . 0.9900 n
C12 C13 . 1.528(2) n
C12 H12A . 0.9900 n
C12 H12B . 0.9900 n
C13 C14 . 1.526(2) n
C13 H13A . 0.9900 n
C13 H13B . 0.9900 n
C14 C15 . 1.526(2) n
C14 H14A . 0.9900 n
C14 H14B . 0.9900 n
C15 C16 . 1.525(2) n
C15 H15A . 0.9900 n
C15 H15B . 0.9900 n
C16 C17 . 1.528(2) n
C16 H16A . 0.9900 n
C16 H16B . 0.9900 n
C17 C18 . 1.526(2) n
C17 H17A . 0.9900 n
C17 H17B . 0.9900 n
C18 C19 . 1.528(2) n
C18 H18A . 0.9900 n
C18 H18B . 0.9900 n
C19 C20 . 1.525(2) n
C19 H19A . 0.9900 n
C19 H19B . 0.9900 n
C20 H20A . 0.9800 n
C20 H20B . 0.9800 n
C20 H20C . 0.9800 n

loop_
_geom_hbond_atom_site_label_D
_geom_hbond_atom_site_label_H
_geom_hbond_atom_site_label_A
_geom_hbond_site_symmetry_A
_geom_hbond_distance_DH
_geom_hbond_distance_HA
_geom_hbond_distance_DA
_geom_hbond_angle_DHA
N1 H1N O7 2_847 0.85(2) 2.07(2) 2.9005(17) 167.2(18)
O6 H6O O7 1_455 0.88(2) 2.25(2) 3.1025(17) 165(2)
O7 H7O O2 1_565 0.77(3) 1.95(3) 2.6997(17) 161(2)

loop_
_geom_torsion_atom_site_label_1
_geom_torsion_atom_site_label_2
_geom_torsion_atom_site_label_3
_geom_torsion_atom_site_label_4
_geom_torsion
_geom_torsion_publ_flag
C5 N1 C2 O2 -171.24(16) n
C5 N1 C2 O3 9.64(18) y
O2 C2 O3 C4 -172.31(14) n
N1 C2 O3 C4 6.88(17) y
C2 O3 C4 C8 -147.84(12) n
C2 O3 C4 C5 -19.08(15) y
C2 N1 C5 C6 105.62(15) n
C2 N1 C5 C4 -20.13(16) y
O3 C4 C5 N1 22.39(14) y
C8 C4 C5 N1 144.21(14) n
O3 C4 C5 C6 -99.94(15) n
C8 C4 C5 C6 21.9(2) y
N1 C5 C6 O6 -58.29(15) y
C4 C5 C6 O6 56.21(17) n
N1 C5 C6 C7 62.64(17) n
C4 C5 C6 C7 177.14(14) y
O6 C6 C7 O7 -179.55(13) y
C5 C6 C7 O7 59.78(17) y
O3 C4 C8 C9 -67.09(16) n
C5 C4 C8 C9 173.19(13) y
C4 C8 C9 C10 -178.45(14) n
C8 C9 C10 C11 175.90(14) n
C9 C10 C11 C12 179.56(14) n
C10 C11 C12 C13 178.45(14) n
C11 C12 C13 C14 179.32(14) n
C12 C13 C14 C15 179.81(15) n
C13 C14 C15 C16 179.16(15) n
C14 C15 C16 C17 -178.97(14) n
C15 C16 C17 C18 179.19(15) n
C16 C17 C18 C19 -177.59(14) n
C17 C18 C19 C20 178.74(15) n

loop_
_cod_related_entry_id
_cod_related_entry_database
_cod_related_entry_code
1 ChemSpider 21181616
